data_4306241
loop_
_publ_author_name
'Victor I. Ovcharenko'
'Galina V. Romanenko'
'Ksenia Yu. Maryunina'
'Artem S. Bogomyakov'
'Elena V. Gorelik'

_publ_section_title
;
Thermally Induced Magnetic Anomalies in Solvates of the
Bis(hexafluoroacetylacetonate)copper(II) Complex with Pyrazolyl-Substituted
Nitronyl Nitroxide
;
_journal_name_full 'Inorganic Chemistry'
_journal_page_first 9537
_journal_page_last 9552
_journal_paper_doi 10.1021/ic8011074
_journal_volume 47
_journal_year 2008
_chemical_formula_sum 'C28 H34 Cu F12 N4 O6'
_chemical_formula_weight 814.13
_chemical_name_systematic
; 
 catena-(bis(m2-4,4,5,5-Tetramethyl-2-
 (1-butylpyrazole-4-yl)-4,5-dihydro-1H-
 imidazol-3-oxide-1-oxyl)-tetrakis(1,
 1,1,5,5,5-hexafluoropentan-2,4-
 dionato)-di-copper(ii)) octane solvate
;
_space_group_IT_number 2
_symmetry_cell_setting triclinic
_symmetry_space_group_name_Hall '-P 1'
_symmetry_space_group_name_H-M 'P -1'
_atom_sites_solution_hydrogens geom
_atom_sites_solution_primary direct
_atom_sites_solution_secondary difmap
_audit_creation_method SHELXL-97
_cell_angle_alpha 98.467(4)
_cell_angle_beta 96.838(4)
_cell_angle_gamma 112.280(4)
_cell_formula_units_Z 2
_cell_length_a 11.144(3)
_cell_length_b 13.333(3)
_cell_length_c 13.454(3)
_cell_measurement_reflns_used 5099
_cell_measurement_temperature 240(2)
_cell_measurement_theta_max 22.93
_cell_measurement_theta_min 2.53
_cell_volume 1795.9(7)
_computing_cell_refinement 'Bruker SMART'
_computing_data_collection 'Bruker SMART'
_computing_data_reduction 'Bruker SAINT'
_computing_molecular_graphics 'Bruker SHELXTL'
_computing_publication_material 'Bruker SHELXTL'
_computing_structure_refinement 'SHELXL-97 (Sheldrick, 1997)'
_computing_structure_solution 'SHELXS-97 (Sheldrick, 1990)'
_diffrn_ambient_temperature 240(2)
_diffrn_measured_fraction_theta_full 0.994
_diffrn_measured_fraction_theta_max 0.994
_diffrn_measurement_device_type 'CCD area detector'
_diffrn_measurement_method 'phi and omega scans'
_diffrn_radiation_monochromator graphite
_diffrn_radiation_source 'fine-focus sealed tube'
_diffrn_radiation_type MoK\a
_diffrn_radiation_wavelength 0.71073
_diffrn_reflns_av_R_equivalents 0.0979
_diffrn_reflns_av_sigmaI/netI 0.0756
_diffrn_reflns_limit_h_max 12
_diffrn_reflns_limit_h_min -12
_diffrn_reflns_limit_k_max 14
_diffrn_reflns_limit_k_min -14
_diffrn_reflns_limit_l_max 15
_diffrn_reflns_limit_l_min -15
_diffrn_reflns_number 14116
_diffrn_reflns_theta_full 23.38
_diffrn_reflns_theta_max 23.38
_diffrn_reflns_theta_min 2.01
_exptl_absorpt_coefficient_mu 0.714
_exptl_absorpt_correction_type none
_exptl_crystal_density_diffrn 1.505
_exptl_crystal_density_method 'not measured'
_exptl_crystal_F_000 830
_refine_diff_density_max 0.433
_refine_diff_density_min -0.355
_refine_diff_density_rms 0.063
_refine_ls_extinction_method none
_refine_ls_goodness_of_fit_ref 0.974
_refine_ls_hydrogen_treatment mixed
_refine_ls_matrix_type full
_refine_ls_number_parameters 614
_refine_ls_number_reflns 5218
_refine_ls_number_restraints 5
_refine_ls_restrained_S_all 0.984
_refine_ls_R_factor_all 0.0601
_refine_ls_R_factor_gt 0.0497
_refine_ls_shift/su_max 0.096
_refine_ls_shift/su_mean 0.007
_refine_ls_weighting_details 'calc w=1/[\s^2^(Fo^2^)+(0.0752P)^2^+0.0000P] where P=(Fo^2^+2Fc^2^)/3'
_refine_ls_weighting_scheme calc
_refine_ls_wR_factor_gt 0.1238
_refine_ls_wR_factor_ref 0.1294
_reflns_number_gt 4097
_reflns_number_total 5219
_reflns_threshold_expression >2sigma(I)
_cod_data_source_file ic8011074_si_001_41.cif
_cod_data_source_block c8ab240
_cod_depositor_comments
;
The following automatic conversions were performed:
'_symmetry_cell_setting' value 'Triclinic' changed to 'triclinic'
according to '/home/saulius/struct/CIF-dictionaries/cif_core.dic'
dictionary named 'cif_core.dic' version 2.4.1 from 2010-06-29.

Automatic conversion script
Id: cif_fix_enum 1527 2010-12-29 10:47:43Z saulius 
;
_cod_original_cell_volume 1796.1(8)
_cod_database_code 4306241

loop_
_symmetry_equiv_pos_as_xyz
'x, y, z'
'-x, -y, -z'

loop_
_atom_site_label
_atom_site_type_symbol
_atom_site_fract_x
_atom_site_fract_y
_atom_site_fract_z
_atom_site_U_iso_or_equiv
_atom_site_adp_type
_atom_site_occupancy
_atom_site_symmetry_multiplicity
_atom_site_calc_flag
_atom_site_refinement_flags
_atom_site_disorder_assembly
_atom_site_disorder_group
Cu1 Cu 0.5000 0.5000 0.5000 0.04433(16) Uani 1 2 d S . .
O1 O 0.37671(18) 0.47396(15) 0.37344(14) 0.0514(5) Uani 1 1 d . . .
C1 C 0.2129(4) 0.4837(4) 0.2552(3) 0.0759(11) Uani 1 1 d . . .
F1 F 0.2910(9) 0.5398(6) 0.1984(6) 0.135(4) Uani 0.50 1 d P . .
F2 F 0.1382(10) 0.5137(10) 0.2447(7) 0.201(4) Uani 0.50 1 d P . .
F3 F 0.1741(8) 0.3802(6) 0.2101(5) 0.0831(19) Uani 0.50 1 d P . .
F1A F 0.2907(11) 0.5074(12) 0.1949(7) 0.182(5) Uani 0.50 1 d P . .
F2A F 0.1147(7) 0.5305(7) 0.2450(7) 0.101(2) Uani 0.50 1 d P . .
F3A F 0.1346(12) 0.3818(9) 0.2285(9) 0.205(6) Uani 0.50 1 d P . .
C2 C 0.2865(3) 0.5075(2) 0.3656(2) 0.0530(8) Uani 1 1 d . . .
C3 C 0.2468(3) 0.5622(3) 0.4414(2) 0.0642(9) Uani 1 1 d . . .
H3A H 0.1775 0.5841 0.4240 0.083(11) Uiso 1 1 calc R . .
C4 C 0.3075(3) 0.5853(2) 0.5425(2) 0.0528(8) Uani 1 1 d . . .
C5 C 0.2595(4) 0.6492(4) 0.6225(3) 0.0783(11) Uani 1 1 d . . .
F4 F 0.1827(8) 0.6898(7) 0.5886(5) 0.133(3) Uani 0.50 1 d P . .
F5 F 0.3731(6) 0.7477(6) 0.6731(6) 0.106(2) Uani 0.50 1 d P . .
F6 F 0.2290(8) 0.6000(6) 0.6938(6) 0.114(3) Uani 0.50 1 d P . .
F4A F 0.2666(10) 0.6231(10) 0.7085(6) 0.153(4) Uani 0.50 1 d P . .
F5A F 0.3056(11) 0.7449(6) 0.6271(8) 0.169(5) Uani 0.50 1 d P . .
F6A F 0.1245(6) 0.6138(6) 0.5945(6) 0.123(3) Uani 0.50 1 d P . .
O2 O 0.39842(19) 0.56162(16) 0.58024(14) 0.0500(5) Uani 1 1 d . . .
Cu2 Cu 1.0000 1.0000 1.0000 0.05231(17) Uani 1 2 d S . .
O3 O 0.9660(2) 0.85917(16) 1.04384(15) 0.0541(5) Uani 1 1 d . . .
C6 C 0.9629(4) 0.6845(3) 1.0506(3) 0.0730(10) Uani 1 1 d . . .
F7 F 0.8435(10) 0.6553(8) 1.0669(9) 0.142(4) Uani 0.50 1 d P . .
F8 F 0.9703(10) 0.6055(6) 0.9883(6) 0.101(3) Uani 0.50 1 d P . .
F9 F 1.0375(10) 0.6947(9) 1.1466(8) 0.128(4) Uani 0.50 1 d P . .
F7A F 0.9905(10) 0.6974(7) 1.1432(5) 0.088(2) Uani 0.50 1 d P . .
F8A F 0.8351(10) 0.6392(8) 1.0252(8) 0.122(4) Uani 0.50 1 d P . .
F9A F 1.0051(11) 0.6101(8) 1.0130(8) 0.140(4) Uani 0.50 1 d P . .
C7 C 1.0166(3) 0.7942(2) 1.0146(2) 0.0532(8) Uani 1 1 d . . .
C8 C 1.1143(3) 0.8112(3) 0.9563(2) 0.0603(9) Uani 1 1 d . . .
H8A H 1.1418 0.7538 0.9372 0.070(10) Uiso 1 1 calc R . .
C9 C 1.1718(3) 0.9090(3) 0.9256(2) 0.0509(8) Uani 1 1 d . . .
C10 C 1.2874(4) 0.9254(3) 0.8672(3) 0.0723(10) Uani 1 1 d . . .
F10 F 1.2701(9) 0.9398(11) 0.7952(7) 0.170(4) Uani 0.50 1 d P . .
F11 F 1.3855(8) 1.0267(7) 0.8979(7) 0.133(4) Uani 0.50 1 d P . .
F12 F 1.3422(7) 0.8597(7) 0.8731(7) 0.107(2) Uani 0.50 1 d P . .
F10A F 1.2931(10) 0.8265(7) 0.8370(9) 0.159(4) Uani 0.50 1 d P . .
F11A F 1.2540(9) 0.9466(8) 0.7665(6) 0.106(2) Uani 0.50 1 d P . .
F12A F 1.3930(7) 0.9845(9) 0.9298(7) 0.139(5) Uani 0.50 1 d P . .
O4 O 1.14435(18) 0.99190(16) 0.93827(15) 0.0505(5) Uani 1 1 d . . .
O01 O 0.59821(19) 0.68344(16) 0.48197(15) 0.0552(6) Uani 1 1 d . . .
N1 N 0.7211(2) 0.73341(18) 0.47538(17) 0.0473(6) Uani 1 1 d . . .
C01 C 0.7623(3) 0.7493(2) 0.3750(2) 0.0537(8) Uani 1 1 d . . .
C02 C 0.6911(4) 0.6430(3) 0.2944(2) 0.0704(10) Uani 1 1 d . . .
H02A H 0.5976 0.6273 0.2795 0.075(11) Uiso 1 1 calc R . .
H02B H 0.7029 0.5823 0.3197 0.102(14) Uiso 1 1 calc R . .
H02C H 0.7271 0.6516 0.2325 0.066(9) Uiso 1 1 calc R . .
C03 C 0.7250(4) 0.8411(3) 0.3449(3) 0.0713(10) Uani 1 1 d . . .
H03A H 0.6297 0.8137 0.3260 0.121(15) Uiso 1 1 calc R . .
H03B H 0.7646 0.8643 0.2873 0.107(14) Uiso 1 1 calc R . .
H03C H 0.7570 0.9038 0.4024 0.081(11) Uiso 1 1 calc R . .
C04 C 0.9142(3) 0.7854(2) 0.4070(2) 0.0518(8) Uani 1 1 d . . .
C05 C 0.9557(4) 0.6885(3) 0.4000(3) 0.0671(9) Uani 1 1 d . . .
H05A H 1.0509 0.7164 0.4207 0.093(12) Uiso 1 1 calc R . .
H05B H 0.9292 0.6464 0.3301 0.108(14) Uiso 1 1 calc R . .
H05C H 0.9135 0.6410 0.4449 0.083(11) Uiso 1 1 calc R . .
C06 C 0.9979(3) 0.8738(3) 0.3564(2) 0.0671(9) Uani 1 1 d . . .
H06A H 1.0905 0.8912 0.3803 0.112(15) Uiso 1 1 calc R . .
H06B H 0.9812 0.9400 0.3736 0.069(10) Uiso 1 1 calc R . .
H06C H 0.9757 0.8471 0.2827 0.059(9) Uiso 1 1 calc R . .
N2 N 0.9327(2) 0.83144(19) 0.51846(18) 0.0494(6) Uani 1 1 d . . .
O02 O 1.0469(2) 0.88836(18) 0.57318(16) 0.0620(6) Uani 1 1 d . . .
C07 C 0.8191(3) 0.7936(2) 0.5544(2) 0.0437(7) Uani 1 1 d . . .
C08 C 0.8077(3) 0.8161(2) 0.6598(2) 0.0439(7) Uani 1 1 d . B .
C09 C 0.9050(3) 0.8805(2) 0.7447(2) 0.0474(7) Uani 1 1 d . . .
H09A H 0.9949 0.9163 0.7420 0.064(9) Uiso 1 1 calc R . .
N4 N 0.7261(2) 0.8214(2) 0.79965(19) 0.0590(7) Uani 1 1 d . B .
N3 N 0.8575(2) 0.88580(19) 0.82938(18) 0.0520(6) Uani 1 1 d . . .
C041 C 0.6398(3) 0.8047(3) 0.8745(3) 0.0810(12) Uani 1 1 d D . .
H04A H 0.5614 0.8160 0.8472 0.097 Uiso 1 1 calc R A 1
H04B H 0.6861 0.8621 0.9367 0.097 Uiso 1 1 calc R A 1
C042 C 0.5940(11) 0.6924(9) 0.9047(9) 0.135(5) Uani 0.50 1 d PD B 1
H04C H 0.6698 0.6798 0.9358 0.162 Uiso 0.50 1 calc PR B 1
H04D H 0.5451 0.6327 0.8446 0.162 Uiso 0.50 1 calc PR B 1
C043 C 0.5051(11) 0.6963(10) 0.9814(9) 0.109(4) Uani 0.50 1 d PD B 1
H04E H 0.5548 0.7084 1.0504 0.131 Uiso 0.50 1 calc PR B 1
H04F H 0.4822 0.7600 0.9783 0.131 Uiso 0.50 1 calc PR B 1
C044 C 0.3824(14) 0.5960(12) 0.9650(11) 0.213(9) Uani 0.50 1 d PD B 1
H04G H 0.3462 0.5938 1.0271 0.319 Uiso 0.50 1 calc PR B 1
H04H H 0.4012 0.5310 0.9473 0.319 Uiso 0.50 1 calc PR B 1
H04I H 0.3189 0.5971 0.9096 0.319 Uiso 0.50 1 calc PR B 1
C04C C 0.5649(9) 0.6925(9) 0.8707(7) 0.074(3) Uani 0.50 1 d P B 2
H04C H 0.6269 0.6587 0.8878 0.089 Uiso 0.50 1 calc PR B 2
H04D H 0.5203 0.6582 0.7995 0.089 Uiso 0.50 1 calc PR B 2
C04B C 0.4576(10) 0.6580(13) 0.9392(7) 0.114(5) Uani 0.50 1 d PD B 2
H04P H 0.4032 0.7007 0.9339 0.137 Uiso 0.50 1 calc PR B 2
H04O H 0.3999 0.5791 0.9161 0.137 Uiso 0.50 1 calc PR B 2
C04A C 0.5249(14) 0.6799(18) 1.0461(8) 0.225(10) Uani 0.50 1 d PD B 2
H04U H 0.4637 0.6806 1.0915 0.337 Uiso 0.50 1 calc PR B 2
H04I H 0.5996 0.7512 1.0621 0.337 Uiso 0.50 1 calc PR B 2
H04V H 0.5557 0.6223 1.0552 0.337 Uiso 0.50 1 calc PR B 2
C010 C 0.6932(3) 0.7799(2) 0.6999(2) 0.0560(8) Uani 1 1 d . . .
H01A H 0.6077 0.7342 0.6629 0.048(8) Uiso 1 1 calc R B .
C1S C 0.6655(10) 1.0933(16) 0.7750(10) 0.351(10) Uani 1 1 d . . .
H1SA H 0.6711 1.1303 0.8441 0.526 Uiso 1 1 calc R . .
H1SB H 0.7505 1.0921 0.7676 0.526 Uiso 1 1 calc R . .
H1SC H 0.5992 1.0179 0.7616 0.526 Uiso 1 1 calc R . .
C2S C 0.6323(12) 1.1478(12) 0.708(3) 0.52(2) Uani 1 1 d . . .
H2SA H 0.7096 1.2082 0.6964 0.624 Uiso 1 1 calc R . .
H2SB H 0.5685 1.1768 0.7297 0.624 Uiso 1 1 calc R . .
C3S C 0.5725(16) 1.0554(17) 0.619(3) 0.58(3) Uani 1 1 d . . .
H3SA H 0.6538 1.0760 0.5908 0.698 Uiso 1 1 calc R . .
H3SB H 0.5780 1.0005 0.6581 0.698 Uiso 1 1 calc R . .
C4S C 0.505(4) 0.9839(19) 0.541(3) 0.67(3) Uani 1 1 d . . .
H4SA H 0.5439 0.9290 0.5309 0.808 Uiso 1 1 calc R . .
H4SB H 0.4165 0.9458 0.5542 0.808 Uiso 1 1 calc R . .

loop_
_atom_site_aniso_label
_atom_site_aniso_U_11
_atom_site_aniso_U_22
_atom_site_aniso_U_33
_atom_site_aniso_U_23
_atom_site_aniso_U_13
_atom_site_aniso_U_12
Cu1 0.0390(3) 0.0491(3) 0.0388(3) -0.0015(2) 0.0022(2) 0.0167(2)
O1 0.0495(11) 0.0514(11) 0.0472(12) -0.0004(9) 0.0011(9) 0.0202(10)
C1 0.085(3) 0.091(3) 0.058(2) 0.004(2) -0.005(2) 0.052(2)
F1 0.155(7) 0.107(4) 0.078(5) 0.057(3) -0.014(5) -0.021(4)
F2 0.279(6) 0.346(9) 0.072(4) -0.049(4) -0.065(5) 0.292(6)
F3 0.123(4) 0.071(4) 0.046(3) -0.012(2) -0.023(3) 0.049(3)
F1A 0.174(8) 0.383(16) 0.054(5) 0.048(7) 0.025(5) 0.182(9)
F2A 0.118(4) 0.156(4) 0.075(4) 0.011(3) -0.016(3) 0.119(4)
F3A 0.233(11) 0.100(6) 0.170(10) -0.010(6) -0.145(8) 0.013(7)
C2 0.0542(18) 0.0481(17) 0.0492(18) 0.0058(14) -0.0018(14) 0.0174(15)
C3 0.072(2) 0.077(2) 0.055(2) 0.0049(17) 0.0037(17) 0.0474(18)
C4 0.0541(18) 0.0502(17) 0.0524(19) 0.0039(14) 0.0097(15) 0.0219(15)
C5 0.096(3) 0.091(3) 0.065(3) 0.003(2) 0.009(2) 0.063(3)
F4 0.175(5) 0.186(6) 0.088(4) -0.022(4) -0.016(4) 0.158(5)
F5 0.090(4) 0.091(4) 0.108(4) -0.041(3) 0.017(3) 0.030(3)
F6 0.171(6) 0.086(4) 0.113(6) 0.035(4) 0.104(5) 0.054(4)
F4A 0.213(8) 0.279(12) 0.041(4) 0.000(5) 0.006(4) 0.198(8)
F5A 0.237(11) 0.061(4) 0.203(11) -0.010(5) 0.126(9) 0.044(6)
F6A 0.106(4) 0.191(7) 0.098(4) -0.007(5) 0.029(3) 0.098(4)
O2 0.0472(11) 0.0557(12) 0.0440(11) 0.0051(9) 0.0046(9) 0.0204(10)
Cu2 0.0634(3) 0.0515(3) 0.0577(3) 0.0140(2) 0.0255(3) 0.0352(3)
O3 0.0693(13) 0.0531(11) 0.0497(12) 0.0106(9) 0.0187(10) 0.0331(10)
C6 0.109(3) 0.064(2) 0.056(2) 0.0089(18) 0.017(2) 0.048(2)
F7 0.156(7) 0.104(5) 0.236(10) 0.100(5) 0.118(7) 0.082(5)
F8 0.191(6) 0.042(3) 0.062(3) 0.007(2) 0.003(4) 0.046(3)
F9 0.170(7) 0.112(5) 0.104(6) 0.042(4) -0.026(5) 0.065(5)
F7A 0.163(7) 0.081(4) 0.034(3) 0.022(2) 0.007(3) 0.066(4)
F8A 0.110(6) 0.078(4) 0.140(6) 0.049(4) -0.013(5) -0.001(4)
F9A 0.272(9) 0.117(5) 0.130(7) 0.066(5) 0.116(7) 0.150(6)
C7 0.071(2) 0.0520(17) 0.0364(16) 0.0015(14) 0.0025(15) 0.0297(16)
C8 0.087(2) 0.063(2) 0.0492(19) 0.0072(15) 0.0148(17) 0.0516(18)
C9 0.0549(18) 0.066(2) 0.0352(16) -0.0008(14) 0.0044(13) 0.0342(16)
C10 0.076(2) 0.097(3) 0.059(2) 0.006(2) 0.023(2) 0.052(2)
F10 0.156(5) 0.420(10) 0.076(4) 0.158(5) 0.083(4) 0.214(6)
F11 0.102(5) 0.102(4) 0.170(8) -0.020(5) 0.080(5) 0.017(4)
F12 0.109(4) 0.141(5) 0.139(6) 0.050(4) 0.059(4) 0.106(4)
F10A 0.223(9) 0.113(5) 0.191(9) 0.020(5) 0.153(7) 0.092(6)
F11A 0.113(4) 0.215(6) 0.054(4) 0.082(4) 0.041(3) 0.108(4)
F12A 0.050(3) 0.244(13) 0.099(5) -0.002(6) 0.012(3) 0.047(5)
O4 0.0565(12) 0.0533(11) 0.0486(12) 0.0046(9) 0.0150(9) 0.0304(10)
O01 0.0468(12) 0.0578(12) 0.0491(12) 0.0031(10) 0.0037(9) 0.0129(10)
N1 0.0471(14) 0.0472(13) 0.0436(14) 0.0064(11) 0.0050(11) 0.0169(11)
C01 0.067(2) 0.0515(17) 0.0391(17) 0.0085(13) 0.0056(14) 0.0216(15)
C02 0.084(3) 0.068(2) 0.0431(19) 0.0042(17) 0.0109(17) 0.0164(18)
C03 0.073(2) 0.074(2) 0.069(2) 0.023(2) 0.0028(19) 0.0327(19)
C04 0.0624(19) 0.0512(17) 0.0448(17) 0.0129(14) 0.0169(14) 0.0232(15)
C05 0.087(3) 0.070(2) 0.058(2) 0.0143(18) 0.0224(18) 0.0437(19)
C06 0.079(2) 0.067(2) 0.060(2) 0.0204(17) 0.0300(18) 0.0274(18)
N2 0.0491(15) 0.0484(14) 0.0446(14) 0.0042(11) 0.0052(12) 0.0160(11)
O02 0.0469(12) 0.0699(14) 0.0569(13) 0.0058(11) 0.0076(10) 0.0138(11)
C07 0.0437(16) 0.0423(15) 0.0427(16) 0.0069(13) 0.0068(13) 0.0160(13)
C08 0.0450(16) 0.0427(15) 0.0416(16) 0.0045(12) 0.0065(13) 0.0171(13)
C09 0.0505(18) 0.0497(16) 0.0383(16) 0.0095(13) 0.0099(13) 0.0157(14)
N4 0.0567(16) 0.0566(15) 0.0502(16) -0.0069(12) 0.0145(12) 0.0137(12)
N3 0.0534(15) 0.0530(14) 0.0425(14) 0.0062(11) 0.0083(11) 0.0153(12)
C041 0.066(2) 0.093(3) 0.064(2) -0.011(2) 0.0300(18) 0.015(2)
C042 0.198(11) 0.195(12) 0.113(10) 0.106(8) 0.113(8) 0.139(9)
C043 0.107(8) 0.116(9) 0.069(8) 0.019(7) 0.048(7) 0.000(7)
C044 0.225(16) 0.209(17) 0.130(12) 0.015(10) 0.091(12) -0.002(13)
C04C 0.073(5) 0.100(7) 0.042(5) 0.037(4) 0.022(4) 0.014(5)
C04B 0.131(11) 0.116(10) 0.070(8) 0.030(7) 0.010(7) 0.021(8)
C04A 0.191(15) 0.41(3) 0.107(10) 0.108(14) 0.070(10) 0.125(17)
C010 0.0497(18) 0.0567(18) 0.0474(18) -0.0093(15) 0.0069(14) 0.0142(15)
C1S 0.127(8) 0.57(3) 0.327(15) 0.187(16) 0.051(9) 0.071(12)
C2S 0.153(9) 0.230(11) 1.21(6) 0.28(2) 0.013(19) 0.103(9)
C3S 0.246(15) 0.289(19) 1.13(7) -0.16(3) 0.27(3) 0.087(14)
C4S 0.98(5) 0.27(2) 1.06(9) 0.41(3) 0.72(6) 0.32(3)

loop_
_atom_type_symbol
_atom_type_description
_atom_type_scat_dispersion_real
_atom_type_scat_dispersion_imag
_atom_type_scat_source
C C 0.0033 0.0016 'International Tables Vol C Tables 4.2.6.8 and 6.1.1.4'
H H 0.0000 0.0000 'International Tables Vol C Tables 4.2.6.8 and 6.1.1.4'
N N 0.0061 0.0033 'International Tables Vol C Tables 4.2.6.8 and 6.1.1.4'
O O 0.0106 0.0060 'International Tables Vol C Tables 4.2.6.8 and 6.1.1.4'
F F 0.0171 0.0103 'International Tables Vol C Tables 4.2.6.8 and 6.1.1.4'
Cu Cu 0.3201 1.2651 'International Tables Vol C Tables 4.2.6.8 and 6.1.1.4'

loop_
_geom_angle_atom_site_label_1
_geom_angle_atom_site_label_2
_geom_angle_atom_site_label_3
_geom_angle
_geom_angle_site_symmetry_1
_geom_angle_site_symmetry_3
_geom_angle_publ_flag
O1 Cu1 O1 180.0 2_666 . ?
O1 Cu1 O2 91.21(8) 2_666 2_666 ?
O1 Cu1 O2 88.79(8) . 2_666 ?
O1 Cu1 O2 88.79(8) 2_666 . ?
O1 Cu1 O2 91.21(8) . . ?
O2 Cu1 O2 179.999(1) 2_666 . ?
O1 Cu1 O01 86.72(7) 2_666 2_666 ?
O1 Cu1 O01 93.28(7) . 2_666 ?
O2 Cu1 O01 81.41(8) 2_666 2_666 ?
O2 Cu1 O01 98.59(8) . 2_666 ?
O1 Cu1 O01 93.29(7) 2_666 . ?
O1 Cu1 O01 86.71(7) . . ?
O2 Cu1 O01 98.59(8) 2_666 . ?
O2 Cu1 O01 81.41(8) . . ?
O01 Cu1 O01 180.0 2_666 . ?
C2 O1 Cu1 124.89(18) . . ?
F2 C1 F1A 113.5(9) . . ?
F2 C1 F3A 95.1(9) . . ?
F1A C1 F3A 109.8(9) . . ?
F2 C1 F3 112.9(7) . . ?
F1A C1 F3 87.5(8) . . ?
F3A C1 F3 23.9(8) . . ?
F2 C1 F1 98.8(9) . . ?
F1A C1 F1 18.9(9) . . ?
F3A C1 F1 125.0(8) . . ?
F3 C1 F1 104.6(6) . . ?
F2 C1 F2A 3.2(8) . . ?
F1A C1 F2A 113.6(8) . . ?
F3A C1 F2A 98.0(7) . . ?
F3 C1 F2A 116.1(6) . . ?
F1 C1 F2A 98.3(7) . . ?
F2 C1 C2 116.1(6) . . ?
F1A C1 C2 111.6(6) . . ?
F3A C1 C2 109.5(6) . . ?
F3 C1 C2 111.9(5) . . ?
F1 C1 C2 111.1(5) . . ?
F2A C1 C2 113.5(5) . . ?
C1 F2 F3A 47.3(6) . . ?
F3A F3 C1 74.8(17) . . ?
F3A F3 F1A 117(2) . . ?
C1 F3 F1A 44.8(4) . . ?
C1 F1A F3 47.7(6) . . ?
F3 F3A C1 81.3(18) . . ?
F3 F3A F2 110(2) . . ?
C1 F3A F2 37.6(5) . . ?
O1 C2 C3 128.9(3) . . ?
O1 C2 C1 113.5(3) . . ?
C3 C2 C1 117.6(3) . . ?
O1 C2 Cu1 34.14(12) . . ?
C3 C2 Cu1 94.8(2) . . ?
C1 C2 Cu1 147.4(3) . . ?
C4 C3 C2 120.8(3) . . ?
O2 C4 C3 128.9(3) . . ?
O2 C4 C5 113.5(3) . . ?
C3 C4 C5 117.7(3) . . ?
O2 C4 Cu1 34.54(13) . . ?
C3 C4 Cu1 94.6(2) . . ?
C5 C4 Cu1 147.3(2) . . ?
F5A C5 F6 127.5(7) . . ?
F5A C5 F4 63.8(7) . . ?
F6 C5 F4 116.0(7) . . ?
F5A C5 F4A 113.5(8) . . ?
F6 C5 F4A 19.1(7) . . ?
F4 C5 F4A 125.2(7) . . ?
F5A C5 F6A 106.9(8) . . ?
F6 C5 F6A 83.0(6) . . ?
F4 C5 F6A 44.1(5) . . ?
F4A C5 F6A 100.1(7) . . ?
F5A C5 F5 38.8(7) . . ?
F6 C5 F5 102.6(6) . . ?
F4 C5 F5 101.1(6) . . ?
F4A C5 F5 84.0(6) . . ?
F6A C5 F5 139.5(5) . . ?
F5A C5 C4 112.8(6) . . ?
F6 C5 C4 112.0(5) . . ?
F4 C5 C4 116.7(4) . . ?
F4A C5 C4 113.8(6) . . ?
F6A C5 C4 108.6(4) . . ?
F5 C5 C4 106.2(4) . . ?
F6A F4 C5 74.8(7) . . ?
F6A F4 F5A 128.3(11) . . ?
C5 F4 F5A 55.1(5) . . ?
F5A F5 C5 54.5(7) . . ?
C5 F6 F6A 51.7(5) . . ?
F5 F5A C5 86.7(12) . . ?
F5 F5A F4 143.9(14) . . ?
C5 F5A F4 61.2(5) . . ?
F4 F6A C5 61.1(6) . . ?
F4 F6A F6 97.7(7) . . ?
C5 F6A F6 45.3(4) . . ?
C4 O2 Cu1 124.38(19) . . ?
O4 Cu2 O4 179.998(2) 2_777 . ?
O4 Cu2 O3 87.92(8) 2_777 . ?
O4 Cu2 O3 92.08(8) . . ?
O4 Cu2 O3 92.08(8) 2_777 2_777 ?
O4 Cu2 O3 87.92(8) . 2_777 ?
O3 Cu2 O3 180.00(13) . 2_777 ?
O4 Cu2 N3 84.82(8) 2_777 2_777 ?
O4 Cu2 N3 95.19(8) . 2_777 ?
O3 Cu2 N3 93.04(8) . 2_777 ?
O3 Cu2 N3 86.96(8) 2_777 2_777 ?
O4 Cu2 N3 95.18(8) 2_777 . ?
O4 Cu2 N3 84.81(8) . . ?
O3 Cu2 N3 86.96(8) . . ?
O3 Cu2 N3 93.04(8) 2_777 . ?
N3 Cu2 N3 180.00(11) 2_777 . ?
C7 O3 Cu2 124.1(2) . . ?
F7A C6 F8 123.0(7) . . ?
F7A C6 F7 83.2(7) . . ?
F8 C6 F7 109.5(7) . . ?
F7A C6 F8A 106.9(7) . . ?
F8 C6 F8A 90.4(7) . . ?
F7 C6 F8A 24.6(8) . . ?
F7A C6 F9A 105.5(7) . . ?
F8 C6 F9A 20.3(8) . . ?
F7 C6 F9A 120.9(7) . . ?
F8A C6 F9A 106.7(8) . . ?
F7A C6 F9 22.0(8) . . ?
F8 C6 F9 107.5(7) . . ?
F7 C6 F9 103.7(7) . . ?
F8A C6 F9 125.8(7) . . ?
F9A C6 F9 87.9(7) . . ?
F7A C6 C7 112.2(5) . . ?
F8 C6 C7 111.6(5) . . ?
F7 C6 C7 114.2(5) . . ?
F8A C6 C7 109.7(6) . . ?
F9A C6 C7 115.3(5) . . ?
F9 C6 C7 109.9(5) . . ?
F8A F7 C6 78(2) . . ?
F8A F7 F7A 123(2) . . ?
C6 F7 F7A 46.4(5) . . ?
F7A F9 C6 58.5(15) . . ?
F9 F7A C6 99.5(19) . . ?
F9 F7A F7 144.1(19) . . ?
C6 F7A F7 50.3(5) . . ?
F7 F8A C6 77.3(18) . . ?
O3 C7 C8 127.6(3) . . ?
O3 C7 C6 113.9(3) . . ?
C8 C7 C6 118.5(3) . . ?
O3 C7 Cu2 34.77(14) . . ?
C8 C7 Cu2 93.0(2) . . ?
C6 C7 Cu2 148.3(2) . . ?
C9 C8 C7 122.0(3) . . ?
C9 C8 Cu2 60.60(17) . . ?
C7 C8 Cu2 61.66(17) . . ?
O4 C9 C8 128.5(3) . . ?
O4 C9 C10 112.3(3) . . ?
C8 C9 C10 119.2(3) . . ?
O4 C9 Cu2 34.10(14) . . ?
C8 C9 Cu2 94.51(19) . . ?
C10 C9 Cu2 146.3(3) . . ?
F10 C10 F12 114.3(8) . . ?
F10 C10 F12A 121.6(8) . . ?
F12 C10 F12A 77.9(7) . . ?
F10 C10 F11 90.6(9) . . ?
F12 C10 F11 105.1(6) . . ?
F12A C10 F11 34.7(7) . . ?
F10 C10 F10A 96.3(9) . . ?
F12 C10 F10A 28.6(6) . . ?
F12A C10 F10A 106.3(8) . . ?
F11 C10 F10A 129.7(6) . . ?
F10 C10 F11A 4.2(9) . . ?
F12 C10 F11A 117.7(7) . . ?
F12A C10 F11A 123.9(7) . . ?
F11 C10 F11A 91.8(6) . . ?
F10A C10 F11A 98.6(7) . . ?
F10 C10 C9 114.5(6) . . ?
F12 C10 C9 116.1(5) . . ?
F12A C10 C9 107.6(5) . . ?
F11 C10 C9 113.0(5) . . ?
F10A C10 C9 109.0(5) . . ?
F11A C10 C9 110.4(5) . . ?
C10 F10 F11 52.2(6) . . ?
C10 F10 F10A 48.8(6) . . ?
F11 F10 F10A 88.8(6) . . ?
F12A F11 C10 66.8(10) . . ?
F12A F11 F10 100.9(13) . . ?
C10 F11 F10 37.2(5) . . ?
F10A F12 C10 84.3(14) . . ?
F10A F12 F12A 135.3(17) . . ?
C10 F12 F12A 51.3(5) . . ?
F12 F10A C10 67.1(12) . . ?
F12 F10A F10 91.7(16) . . ?
C10 F10A F10 34.9(5) . . ?
F11 F12A C10 78.5(10) . . ?
F11 F12A F12 117.7(14) . . ?
C10 F12A F12 50.8(5) . . ?
C9 O4 Cu2 124.6(2) . . ?
N1 O01 Cu1 124.41(17) . . ?
O01 N1 C07 124.9(2) . . ?
O01 N1 C01 121.9(2) . . ?
C07 N1 C01 112.0(2) . . ?
N1 C01 C02 110.5(3) . . ?
N1 C01 C03 106.4(3) . . ?
C02 C01 C03 110.2(3) . . ?
N1 C01 C04 100.1(2) . . ?
C02 C01 C04 115.4(3) . . ?
C03 C01 C04 113.4(3) . . ?
N2 C04 C06 109.8(2) . . ?
N2 C04 C05 106.2(3) . . ?
C06 C04 C05 111.5(3) . . ?
N2 C04 C01 100.0(2) . . ?
C06 C04 C01 114.8(3) . . ?
C05 C04 C01 113.5(3) . . ?
O02 N2 C07 125.3(2) . . ?
O02 N2 C04 121.7(2) . . ?
C07 N2 C04 112.5(2) . . ?
N1 C07 N2 108.1(2) . . ?
N1 C07 C08 126.6(3) . . ?
N2 C07 C08 125.3(2) . . ?
C010 C08 C09 103.5(2) . . ?
C010 C08 C07 127.2(2) . . ?
C09 C08 C07 129.2(3) . . ?
N3 C09 C08 112.5(3) . . ?
C010 N4 N3 111.8(2) . . ?
C010 N4 C041 127.7(3) . . ?
N3 N4 C041 120.4(2) . . ?
C09 N3 N4 104.5(2) . . ?
C09 N3 Cu2 122.69(19) . . ?
N4 N3 Cu2 132.81(17) . . ?
C04C C041 N4 112.6(5) . . ?
C04C C041 C042 20.3(7) . . ?
N4 C041 C042 116.4(4) . . ?
C041 C042 C043 105.7(8) . . ?
C044 C043 C042 114.5(10) . . ?
C041 C04C C04B 120.0(10) . . ?
C04A C04B C04C 108.6(10) . . ?
N4 C010 C08 107.6(3) . . ?
C1S C2S C3S 98.3(18) . . ?
C4S C3S C2S 169(3) . . ?
C4S C4S C3S 117(3) 2_676 . ?

loop_
_geom_bond_atom_site_label_1
_geom_bond_atom_site_label_2
_geom_bond_distance
_geom_bond_site_symmetry_2
_geom_bond_publ_flag
Cu1 O1 1.9532(19) 2_666 ?
Cu1 O1 1.9532(19) . ?
Cu1 O2 1.964(2) 2_666 ?
Cu1 O2 1.964(2) . ?
Cu1 O01 2.334(2) 2_666 ?
Cu1 O01 2.334(2) . ?
O1 C2 1.245(3) . ?
C1 F2 1.055(10) . ?
C1 F1A 1.243(11) . ?
C1 F3A 1.272(11) . ?
C1 F3 1.303(8) . ?
C1 F1 1.317(9) . ?
C1 F2A 1.453(8) . ?
C1 C2 1.534(5) . ?
F2 F3A 1.724(16) . ?
F3 F3A 0.535(19) . ?
F3 F1A 1.761(16) . ?
C2 C3 1.379(4) . ?
C3 C4 1.379(4) . ?
C4 O2 1.245(4) . ?
C4 C5 1.544(5) . ?
C5 F5A 1.170(8) . ?
C5 F6 1.249(8) . ?
C5 F4 1.251(7) . ?
C5 F4A 1.259(10) . ?
C5 F6A 1.379(7) . ?
C5 F5 1.436(8) . ?
F4 F6A 0.995(10) . ?
F4 F5A 1.280(11) . ?
F5 F5A 0.901(14) . ?
F6 F6A 1.743(12) . ?
Cu2 O4 1.9268(19) 2_777 ?
Cu2 O4 1.9268(19) . ?
Cu2 O3 1.964(2) . ?
Cu2 O3 1.964(2) 2_777 ?
Cu2 N3 2.526(2) 2_777 ?
Cu2 N3 2.526(2) . ?
O3 C7 1.244(3) . ?
C6 F7A 1.218(8) . ?
C6 F8 1.280(9) . ?
C6 F7 1.293(11) . ?
C6 F8A 1.297(10) . ?
C6 F9A 1.313(10) . ?
C6 F9 1.409(10) . ?
C6 C7 1.531(5) . ?
F7 F8A 0.553(18) . ?
F7 F7A 1.669(13) . ?
F9 F7A 0.536(18) . ?
C7 C8 1.386(4) . ?
C8 C9 1.367(4) . ?
C9 O4 1.249(3) . ?
C9 C10 1.549(5) . ?
C10 F10 1.027(9) . ?
C10 F12 1.248(8) . ?
C10 F12A 1.258(8) . ?
C10 F11 1.341(8) . ?
C10 F10A 1.348(10) . ?
C10 F11A 1.459(8) . ?
F10 F11 1.697(12) . ?
F10 F10A 1.782(17) . ?
F11 F12A 0.779(15) . ?
F12 F10A 0.649(13) . ?
F12 F12A 1.575(13) . ?
O01 N1 1.297(3) . ?
N1 C07 1.333(3) . ?
N1 C01 1.496(4) . ?
C01 C02 1.517(4) . ?
C01 C03 1.527(4) . ?
C01 C04 1.559(4) . ?
C04 N2 1.492(4) . ?
C04 C06 1.509(4) . ?
C04 C05 1.523(4) . ?
N2 O02 1.272(3) . ?
N2 C07 1.351(4) . ?
C07 C08 1.436(4) . ?
C08 C010 1.388(4) . ?
C08 C09 1.389(4) . ?
C09 N3 1.316(4) . ?
N4 C010 1.324(4) . ?
N4 N3 1.359(3) . ?
N4 C041 1.457(4) . ?
C041 C04C 1.400(10) . ?
C041 C042 1.522(9) . ?
C042 C043 1.523(9) . ?
C043 C044 1.470(9) . ?
C04C C04B 1.568(14) . ?
C04B C04A 1.473(9) . ?
C1S C2S 1.337(19) . ?
C2S C3S 1.47(3) . ?
C3S C4S 1.24(5) . ?
C4S C4S 1.25(6) 2_676 ?
